data_9010373
loop_
_publ_author_name
'McCarthy, A. C.'
'Downs, R. T.'
'Thompson, R. M.'

_publ_section_title
;
 Compressibility trends of the clinopyroxenes, and in-situ high-pressure
 single-crystal X-ray diffraction study of jadeite
 Sample: Room Conditions, P = 0.0001 GPa
;
_journal_name_full 'American Mineralogist'
_journal_page_first 198
_journal_page_last 209
_journal_paper_doi 10.2138/am.2008.2521
_journal_volume 93
_journal_year 2008
_chemical_compound_source 'Clear Creek, San Benito County, California'
_chemical_formula_sum 'Al Na O6 Si2'
_chemical_name_mineral Jadeite
_space_group_IT_number 15
_symmetry_space_group_name_Hall '-C 2yc'
_symmetry_space_group_name_H-M 'C 1 2/c 1'
_cell_angle_alpha 90
_cell_angle_beta 107.578
_cell_angle_gamma 90
_cell_length_a 9.4242
_cell_length_b 8.5657
_cell_length_c 5.2242
_cell_formula_units_Z 4
_cell_volume 402.031
_database_code_amcsd 0004505
_diffrn_ambient_pressure 100
_exptl_crystal_density_diffrn 3.340
_cod_original_formula_sum 'Na Al Si2 O6'
_cod_database_code 9010373

loop_
_space_group_symop_operation_xyz
x,y,z
1/2+x,1/2+y,z
x,-y,1/2+z
1/2+x,1/2-y,1/2+z
-x,y,1/2-z
1/2-x,1/2+y,1/2-z
-x,-y,-z
1/2-x,1/2-y,-z

loop_
_atom_site_aniso_label
_atom_site_aniso_U_11
_atom_site_aniso_U_22
_atom_site_aniso_U_33
_atom_site_aniso_U_12
_atom_site_aniso_U_13
_atom_site_aniso_U_23
NaM2 0.01766 0.01557 0.01370 0.00000 0.00077 0.00000
AlM1 0.00806 0.01204 0.00800 0.00000 0.00206 0.00000
Si 0.00773 0.01189 0.00804 -0.00027 0.00213 -0.00011
O1 0.00846 0.01386 0.00870 -0.00023 0.00211 0.00030
O2 0.01161 0.01390 0.01167 -0.00144 0.00372 -0.00067
O3 0.01018 0.01543 0.00979 0.00012 0.00281 -0.00136

loop_
_atom_site_label
_atom_site_fract_x
_atom_site_fract_y
_atom_site_fract_z
_atom_site_U_iso_or_equiv
NaM2 0.00000 0.30060 0.25000 0.01653
AlM1 0.00000 0.90601 0.25000 0.00945
Si 0.29063 0.09334 0.22786 0.00928
O1 0.10930 0.07590 0.12800 0.01044
O2 0.36110 0.26340 0.29290 0.01235
O3 0.35370 0.00710 0.00570 0.01184

loop_
_cod_related_entry_id
_cod_related_entry_database
_cod_related_entry_code
1 AMCSD 0004505
